data_9006573
loop_
_publ_author_name
'Menegazzo, G.'
'Carbonin, S.'

_publ_section_title
;
 Oxidation mechanisms in Al-Mg-Fe spinels.
 A second stage: alpha-Fe2O3 exsolution
 Sample: TS11B5, quenched from T = 1150 C after 49 hours
;
_journal_name_full 'Physics and Chemistry of Minerals'
_journal_page_first 541
_journal_page_last 547
_journal_paper_doi 10.1007/s002690050146
_journal_volume 25
_journal_year 1998
_chemical_formula_sum 'Al1.84 Cr0.078 Fe0.213 Mg0.776 Ni0.014 O4 Si0.003 Zn0.007'
_chemical_name_mineral Spinel
_space_group_IT_number 227
_symmetry_space_group_name_Hall '-F 4vw 2vw 3'
_symmetry_space_group_name_H-M 'F d -3 m :2'
_cell_angle_alpha 90
_cell_angle_beta 90
_cell_angle_gamma 90
_cell_length_a 8.1082
_cell_length_b 8.1082
_cell_length_c 8.1082
_cell_formula_units_Z 8
_cell_volume 533.057
_database_code_amcsd 0008155
_exptl_crystal_density_diffrn 3.734
_exptl_crystal_thermal_history 'quenched from T = 1150 C after 49 hours'
_cod_original_sg_symbol_H-M 'F d 3 m'
_cod_original_formula_sum 'Al1.84 Fe.213 Mg.776 Si.003 Zn.007 Cr.078 Ni.014 O4'
_cod_database_code 9006573

loop_
_space_group_symop_operation_xyz
x,y,z
x,1/2+y,1/2+z
1/2+x,y,1/2+z
1/2+x,1/2+y,z
3/4+z,1/2-x,1/4+y
3/4+z,-x,3/4+y
1/4+z,1/2-x,3/4+y
1/4+z,-x,1/4+y
3/4-y,1/2+z,1/4-x
3/4-y,+z,3/4-x
1/4-y,1/2+z,3/4-x
1/4-y,+z,1/4-x
3/4+x,1/2-y,1/4+z
3/4+x,-y,3/4+z
1/4+x,1/2-y,3/4+z
1/4+x,-y,1/4+z
3/4-z,1/2+x,1/4-y
3/4-z,+x,3/4-y
1/4-z,1/2+x,3/4-y
1/4-z,+x,1/4-y
3/4+y,1/2-z,1/4+x
3/4+y,-z,3/4+x
1/4+y,1/2-z,3/4+x
1/4+y,-z,1/4+x
3/4-x,1/2+y,1/4-z
3/4-x,+y,3/4-z
1/4-x,1/2+y,3/4-z
1/4-x,+y,1/4-z
1/2+x,3/4-z,1/4-y
1/2+x,1/4-z,3/4-y
+x,3/4-z,3/4-y
+x,1/4-z,1/4-y
1/2-z,3/4+y,1/4+x
1/2-z,1/4+y,3/4+x
-z,3/4+y,3/4+x
-z,1/4+y,1/4+x
1/2+y,3/4-x,1/4-z
1/2+y,1/4-x,3/4-z
+y,3/4-x,3/4-z
+y,1/4-x,1/4-z
1/2-x,3/4+z,1/4+y
1/2-x,1/4+z,3/4+y
-x,3/4+z,3/4+y
-x,1/4+z,1/4+y
1/2+z,3/4-y,1/4-x
1/2+z,1/4-y,3/4-x
+z,3/4-y,3/4-x
+z,1/4-y,1/4-x
1/2-y,3/4+x,1/4+z
1/2-y,1/4+x,3/4+z
-y,3/4+x,3/4+z
-y,1/4+x,1/4+z
x,1/2+z,1/2+y
x,+z,+y
1/2+x,1/2+z,+y
1/2+x,+z,1/2+y
-z,1/2-y,1/2-x
-z,-y,-x
1/2-z,1/2-y,-x
1/2-z,-y,1/2-x
y,1/2+x,1/2+z
y,+x,+z
1/2+y,1/2+x,+z
1/2+y,+x,1/2+z
-x,1/2-z,1/2-y
-x,-z,-y
1/2-x,1/2-z,-y
1/2-x,-z,1/2-y
z,1/2+y,1/2+x
z,+y,+x
1/2+z,1/2+y,+x
1/2+z,+y,1/2+x
-y,1/2-x,1/2-z
-y,-x,-z
1/2-y,1/2-x,-z
1/2-y,-x,1/2-z
3/4+z,1/4+x,1/2-y
3/4+z,3/4+x,-y
1/4+z,1/4+x,-y
1/4+z,3/4+x,1/2-y
3/4-y,1/4-z,1/2+x
3/4-y,3/4-z,+x
1/4-y,1/4-z,+x
1/4-y,3/4-z,1/2+x
3/4+x,1/4+y,1/2-z
3/4+x,3/4+y,-z
1/4+x,1/4+y,-z
1/4+x,3/4+y,1/2-z
3/4-z,1/4-x,1/2+y
3/4-z,3/4-x,+y
1/4-z,1/4-x,+y
1/4-z,3/4-x,1/2+y
3/4+y,1/4+z,1/2-x
3/4+y,3/4+z,-x
1/4+y,1/4+z,-x
1/4+y,3/4+z,1/2-x
3/4-x,1/4-y,1/2+z
3/4-x,3/4-y,+z
1/4-x,1/4-y,+z
1/4-x,3/4-y,1/2+z
-z,3/4+x,3/4+y
-z,1/4+x,1/4+y
1/2-z,3/4+x,1/4+y
1/2-z,1/4+x,3/4+y
y,3/4-z,3/4-x
y,1/4-z,1/4-x
1/2+y,3/4-z,1/4-x
1/2+y,1/4-z,3/4-x
-x,3/4+y,3/4+z
-x,1/4+y,1/4+z
1/2-x,3/4+y,1/4+z
1/2-x,1/4+y,3/4+z
z,3/4-x,3/4-y
z,1/4-x,1/4-y
1/2+z,3/4-x,1/4-y
1/2+z,1/4-x,3/4-y
-y,3/4+z,3/4+x
-y,1/4+z,1/4+x
1/2-y,3/4+z,1/4+x
1/2-y,1/4+z,3/4+x
x,3/4-y,3/4-z
x,1/4-y,1/4-z
1/2+x,3/4-y,1/4-z
1/2+x,1/4-y,3/4-z
1/4-x,1/2+z,3/4-y
1/4-x,+z,1/4-y
3/4-x,1/2+z,1/4-y
3/4-x,+z,3/4-y
1/4+z,1/2-y,3/4+x
1/4+z,-y,1/4+x
3/4+z,1/2-y,1/4+x
3/4+z,-y,3/4+x
1/4-y,1/2+x,3/4-z
1/4-y,+x,1/4-z
3/4-y,1/2+x,1/4-z
3/4-y,+x,3/4-z
1/4+x,1/2-z,3/4+y
1/4+x,-z,1/4+y
3/4+x,1/2-z,1/4+y
3/4+x,-z,3/4+y
1/4-z,1/2+y,3/4-x
1/4-z,+y,1/4-x
3/4-z,1/2+y,1/4-x
3/4-z,+y,3/4-x
1/4+y,1/2-x,3/4+z
1/4+y,-x,1/4+z
3/4+y,1/2-x,1/4+z
3/4+y,-x,3/4+z
3/4-x,3/4-z,y
3/4-x,1/4-z,1/2+y
1/4-x,3/4-z,1/2+y
1/4-x,1/4-z,y
3/4+z,3/4+y,-x
3/4+z,1/4+y,1/2-x
1/4+z,3/4+y,1/2-x
1/4+z,1/4+y,-x
3/4-y,3/4-x,z
3/4-y,1/4-x,1/2+z
1/4-y,3/4-x,1/2+z
1/4-y,1/4-x,z
3/4+x,3/4+z,-y
3/4+x,1/4+z,1/2-y
1/4+x,3/4+z,1/2-y
1/4+x,1/4+z,-y
3/4-z,3/4-y,x
3/4-z,1/4-y,1/2+x
1/4-z,3/4-y,1/2+x
1/4-z,1/4-y,x
3/4+y,3/4+x,-z
3/4+y,1/4+x,1/2-z
1/4+y,3/4+x,1/2-z
1/4+y,1/4+x,-z
-z,-x,-y
-z,1/2-x,1/2-y
1/2-z,-x,1/2-y
1/2-z,1/2-x,-y
y,z,x
y,1/2+z,1/2+x
1/2+y,z,1/2+x
1/2+y,1/2+z,x
-x,-y,-z
-x,1/2-y,1/2-z
1/2-x,-y,1/2-z
1/2-x,1/2-y,-z
z,x,y
z,1/2+x,1/2+y
1/2+z,x,1/2+y
1/2+z,1/2+x,y
-y,-z,-x
-y,1/2-z,1/2-x
1/2-y,-z,1/2-x
1/2-y,1/2-z,-x

loop_
_atom_site_label
_atom_site_fract_x
_atom_site_fract_y
_atom_site_fract_z
_atom_site_occupancy
_atom_site_U_iso_or_equiv
AlT 0.12500 0.12500 0.12500 0.30130 0.00800
FeT3+ 0.12500 0.12500 0.12500 0.17360 0.00800
MgT 0.12500 0.12500 0.12500 0.47920 0.00800
MnT 0.12500 0.12500 0.12500 0.00020 0.00800
SiT 0.12500 0.12500 0.12500 0.00270 0.00800
ZnT 0.12500 0.12500 0.12500 0.00670 0.00800
AlM 0.50000 0.50000 0.50000 0.76950 0.00810
FeM3+ 0.50000 0.50000 0.50000 0.01970 0.00810
MgM 0.50000 0.50000 0.50000 0.14850 0.00810
CrM 0.50000 0.50000 0.50000 0.03910 0.00810
NiM 0.50000 0.50000 0.50000 0.00680 0.00810
TiM 0.50000 0.50000 0.50000 0.00020 0.00810
O 0.26038 0.26038 0.26038 1.00000 0.01350

loop_
_cod_related_entry_id
_cod_related_entry_database
_cod_related_entry_code
1 AMCSD 0008155
